data_4507040
loop_
_publ_author_name
'Stilinovi\'c, Vladimir'
'Kaitner, Branko'

_publ_section_title
;
 Salts and Co-Crystals of Gentisic Acid with Pyridine Derivatives: The
 Effect of Proton Transfer on the Crystal Packing (and Vice Versa)
;
_journal_issue 11
_journal_name_full 'Crystal Growth &amp; Design'
_journal_page_first 5763
_journal_paper_doi 10.1021/cg301267h
_journal_volume 12
_journal_year 2012
_chemical_formula_moiety 'C7 H5 O4, C6 H8 N'
_chemical_formula_sum 'C13 H13 N O4'
_chemical_formula_weight 247.24
_chemical_name_systematic
;
4-methylpyridinium 2,5-dihydroxybenzoate
;
_space_group_IT_number 2
_symmetry_cell_setting triclinic
_symmetry_space_group_name_Hall '-P 1'
_symmetry_space_group_name_H-M 'P -1'
_atom_sites_solution_hydrogens geom
_atom_sites_solution_primary direct
_atom_sites_solution_secondary difmap
_audit_creation_date 2012-07-10T10:52:49-00:00
_audit_creation_method 'WinGX routine CIF_UPDATE'
_cell_angle_alpha 88.147(5)
_cell_angle_beta 79.634(6)
_cell_angle_gamma 81.894(5)
_cell_formula_units_Z 2
_cell_length_a 7.0778(4)
_cell_length_b 7.3457(5)
_cell_length_c 11.6711(7)
_cell_measurement_reflns_used 123
_cell_measurement_temperature 295(2)
_cell_measurement_theta_max 52.0
_cell_measurement_theta_min 4.6
_cell_volume 590.91(6)
_computing_structure_refinement 'SHELXL-97 (Sheldrick, 1997)'
_computing_structure_solution 'SHELXS-97 (Sheldrick, 1990)'
_diffrn_ambient_temperature 295(2)
_diffrn_measured_fraction_theta_full 0.987
_diffrn_measured_fraction_theta_max 0.987
_diffrn_measurement_device_type
;
Oxford Diffraction Xcalibur CCD
diffractometer
;
_diffrn_measurement_method '\w scan'
_diffrn_radiation_monochromator graphite
_diffrn_radiation_source 'fine-focus sealed tube'
_diffrn_radiation_type MoK\a
_diffrn_radiation_wavelength 0.71073
_diffrn_reflns_av_R_equivalents 0.014
_diffrn_reflns_av_unetI/netI 0.0262
_diffrn_reflns_limit_h_max 8
_diffrn_reflns_limit_h_min -9
_diffrn_reflns_limit_k_max 9
_diffrn_reflns_limit_k_min -9
_diffrn_reflns_limit_l_max 14
_diffrn_reflns_limit_l_min -14
_diffrn_reflns_number 4882
_diffrn_reflns_theta_full 26.99
_diffrn_reflns_theta_max 26.99
_diffrn_reflns_theta_min 3.94
_diffrn_standards_number 27
_exptl_absorpt_coefficient_mu 0.104
_exptl_absorpt_correction_type none
_exptl_crystal_colour yellow
_exptl_crystal_density_diffrn 1.39
_exptl_crystal_density_method 'not measured'
_exptl_crystal_description block
_exptl_crystal_F_000 260
_exptl_crystal_size_max 0.29
_exptl_crystal_size_mid 0.23
_exptl_crystal_size_min 0.12
_refine_diff_density_max 0.213
_refine_diff_density_min -0.174
_refine_diff_density_rms 0.039
_refine_ls_extinction_method none
_refine_ls_goodness_of_fit_ref 0.951
_refine_ls_hydrogen_treatment mixed
_refine_ls_matrix_type full
_refine_ls_number_parameters 176
_refine_ls_number_reflns 2534
_refine_ls_number_restraints 0
_refine_ls_restrained_S_all 0.951
_refine_ls_R_factor_all 0.0599
_refine_ls_R_factor_gt 0.0434
_refine_ls_shift/su_max 0
_refine_ls_shift/su_mean 0
_refine_ls_structure_factor_coef Fsqd
_refine_ls_weighting_details 'calc w=1/[\s^2^(Fo^2^)+(0.0912P)^2^+0.0000P] where P=(Fo^2^+2Fc^2^)/3'
_refine_ls_weighting_scheme calc
_refine_ls_wR_factor_gt 0.1252
_refine_ls_wR_factor_ref 0.1313
_reflns_number_gt 1734
_reflns_number_total 2534
_reflns_threshold_expression >2sigma(I)
_cod_data_source_file cg301267h_si_002.cif
_cod_data_source_block 4H_gent
_cod_database_code 4507040

loop_
_symmetry_equiv_pos_as_xyz
'x, y, z'
'-x, -y, -z'

loop_
_atom_site_label
_atom_site_type_symbol
_atom_site_fract_x
_atom_site_fract_y
_atom_site_fract_z
_atom_site_U_iso_or_equiv
_atom_site_adp_type
_atom_site_occupancy
_atom_site_symmetry_multiplicity
_atom_site_calc_flag
_atom_site_refinement_flags
O1 O -0.22323(13) 0.99650(14) 0.82590(9) 0.0516(3) Uani 1 1 d .
O4 O 0.32686(17) 0.71950(17) 1.02807(9) 0.0612(4) Uani 1 1 d .
C3 C 0.29498(19) 0.73562(18) 0.91495(12) 0.0401(3) Uani 1 1 d .
C2 C 0.12045(18) 0.81670(17) 0.88736(11) 0.0369(3) Uani 1 1 d .
H2 H 0.0203 0.8629 0.9465 0.044 Uiso 1 1 calc R
C4 C 0.44318(19) 0.66344(19) 0.82717(12) 0.0438(4) Uani 1 1 d .
H4 H 0.5603 0.6077 0.8456 0.053 Uiso 1 1 calc R
C6 C 0.24349(19) 0.75845(18) 0.68423(11) 0.0383(3) Uani 1 1 d .
C7 C -0.09557(18) 0.92444(18) 0.74316(12) 0.0385(3) Uani 1 1 d .
C1 C 0.09253(17) 0.83019(16) 0.77171(11) 0.0330(3) Uani 1 1 d .
C5 C 0.41798(19) 0.67382(19) 0.71362(13) 0.0446(4) Uani 1 1 d .
H5 H 0.5179 0.6241 0.6554 0.054 Uiso 1 1 calc R
O2 O -0.11979(15) 0.92812(16) 0.63952(9) 0.0555(3) Uani 1 1 d .
O3 O 0.22681(17) 0.76900(16) 0.56980(8) 0.0566(3) Uani 1 1 d .
H2O H 0.259(3) 0.821(3) 1.0686(18) 0.092(7) Uiso 1 1 d .
H1O H 0.090(3) 0.839(3) 0.5740(18) 0.094(6) Uiso 1 1 d .
C11 C 0.13999(19) 0.31553(19) 0.81368(12) 0.0425(3) Uani 1 1 d .
H11 H 0.0432 0.3706 0.8717 0.051 Uiso 1 1 calc R
C9 C 0.2608(2) 0.2373(2) 0.61607(13) 0.0464(4) Uani 1 1 d .
H9 H 0.2467 0.2377 0.5384 0.056 Uiso 1 1 calc R
N1 N 0.45183(17) 0.15288(16) 0.75880(11) 0.0444(3) Uani 1 1 d .
C13 C -0.0772(2) 0.4083(2) 0.66806(15) 0.0528(4) Uani 1 1 d .
H13A H -0.075 0.5383 0.6584 0.079 Uiso 1 1 calc R
H13B H -0.1824 0.3864 0.729 0.079 Uiso 1 1 calc R
H13C H -0.0947 0.3573 0.5966 0.079 Uiso 1 1 calc R
C8 C 0.4307(2) 0.1553(2) 0.64817(14) 0.0486(4) Uani 1 1 d .
H8 H 0.5313 0.1013 0.5919 0.058 Uiso 1 1 calc R
C10 C 0.11027(18) 0.31940(18) 0.69961(12) 0.0380(3) Uani 1 1 d .
C12 C 0.3112(2) 0.2310(2) 0.84166(13) 0.0462(4) Uani 1 1 d .
H12 H 0.3295 0.228 0.9187 0.055 Uiso 1 1 calc R
H1N H 0.576(3) 0.089(3) 0.7796(18) 0.100(7) Uiso 1 1 d .

loop_
_atom_site_aniso_label
_atom_site_aniso_U_11
_atom_site_aniso_U_22
_atom_site_aniso_U_33
_atom_site_aniso_U_23
_atom_site_aniso_U_13
_atom_site_aniso_U_12
O1 0.0340(5) 0.0614(7) 0.0575(7) -0.0115(5) -0.0155(5) 0.0119(4)
O4 0.0644(7) 0.0710(8) 0.0463(7) -0.0076(5) -0.0282(6) 0.0221(6)
C3 0.0418(7) 0.0388(7) 0.0404(8) -0.0015(6) -0.0146(6) 0.0017(6)
C2 0.0339(7) 0.0371(7) 0.0376(7) -0.0029(5) -0.0070(5) 0.0042(5)
C4 0.0325(7) 0.0439(8) 0.0546(9) 0.0007(6) -0.0147(6) 0.0051(6)
C6 0.0387(7) 0.0385(7) 0.0371(8) 0.0017(6) -0.0070(6) -0.0028(5)
C7 0.0320(7) 0.0381(7) 0.0464(8) -0.0014(6) -0.0124(6) -0.0010(5)
C1 0.0305(6) 0.0309(6) 0.0380(7) -0.0003(5) -0.0091(5) -0.0014(5)
C5 0.0329(7) 0.0489(9) 0.0471(8) -0.0023(6) -0.0009(6) 0.0040(6)
O2 0.0477(6) 0.0718(8) 0.0476(7) -0.0012(5) -0.0219(5) 0.0070(5)
O3 0.0538(7) 0.0753(8) 0.0355(6) -0.0020(5) -0.0072(5) 0.0079(5)
C11 0.0349(7) 0.0440(8) 0.0471(8) -0.0031(6) -0.0057(6) -0.0015(6)
C9 0.0446(8) 0.0529(9) 0.0409(8) 0.0018(6) -0.0102(6) -0.0016(6)
N1 0.0317(6) 0.0430(7) 0.0599(8) 0.0014(6) -0.0151(5) -0.0011(5)
C13 0.0417(8) 0.0527(9) 0.0643(10) 0.0036(7) -0.0189(7) 0.0037(7)
C8 0.0363(8) 0.0512(9) 0.0542(10) -0.0049(7) -0.0017(6) 0.0007(6)
C10 0.0331(7) 0.0340(7) 0.0476(8) 0.0044(6) -0.0105(6) -0.0039(5)
C12 0.0404(8) 0.0522(9) 0.0482(9) 0.0010(7) -0.0151(6) -0.0055(6)

loop_
_atom_type_symbol
_atom_type_description
_atom_type_scat_dispersion_real
_atom_type_scat_dispersion_imag
_atom_type_scat_source
C C 0.0033 0.0016 'International Tables Vol C Tables 4.2.6.8 and 6.1.1.4'
H H 0 0 'International Tables Vol C Tables 4.2.6.8 and 6.1.1.4'
N N 0.0061 0.0033 'International Tables Vol C Tables 4.2.6.8 and 6.1.1.4'
O O 0.0106 0.006 'International Tables Vol C Tables 4.2.6.8 and 6.1.1.4'

loop_
_geom_angle_atom_site_label_1
_geom_angle_atom_site_label_2
_geom_angle_atom_site_label_3
_geom_angle
C3 O4 H2O 108.2(13)
O4 C3 C2 122.23(12)
O4 C3 C4 118.07(11)
C2 C3 C4 119.69(12)
C3 C2 C1 120.80(12)
C3 C2 H2 119.6
C1 C2 H2 119.6
C5 C4 C3 120.35(12)
C5 C4 H4 119.8
C3 C4 H4 119.8
O3 C6 C1 121.88(11)
O3 C6 C5 118.42(12)
C1 C6 C5 119.70(12)
O2 C7 O1 123.12(12)
O2 C7 C1 118.71(12)
O1 C7 C1 118.17(12)
C6 C1 C2 118.87(11)
C6 C1 C7 121.12(12)
C2 C1 C7 120.00(12)
C4 C5 C6 120.58(12)
C4 C5 H5 119.7
C6 C5 H5 119.7
C6 O3 H1O 101.6(12)
C12 C11 C10 120.41(13)
C12 C11 H11 119.8
C10 C11 H11 119.8
C8 C9 C10 120.10(13)
C8 C9 H9 120
C10 C9 H9 120
C8 N1 C12 121.39(12)
C8 N1 H1N 118.4(12)
C12 N1 H1N 120.2(12)
C10 C13 H13A 109.5
C10 C13 H13B 109.5
H13A C13 H13B 109.5
C10 C13 H13C 109.5
H13A C13 H13C 109.5
H13B C13 H13C 109.5
N1 C8 C9 120.41(14)
N1 C8 H8 119.8
C9 C8 H8 119.8
C11 C10 C9 117.41(12)
C11 C10 C13 121.01(13)
C9 C10 C13 121.58(13)
N1 C12 C11 120.27(13)
N1 C12 H12 119.9
C11 C12 H12 119.9

loop_
_geom_bond_atom_site_label_1
_geom_bond_atom_site_label_2
_geom_bond_distance
O1 C7 1.2701(16)
O4 C3 1.3775(16)
O4 H2O 0.92(2)
C3 C2 1.3811(17)
C3 C4 1.3865(19)
C2 C1 1.3974(17)
C2 H2 0.93
C4 C5 1.3669(19)
C4 H4 0.93
C6 O3 1.3605(16)
C6 C1 1.3946(18)
C6 C5 1.3970(18)
C7 O2 1.2508(16)
C7 C1 1.4991(17)
C5 H5 0.93
O3 H1O 1.03(2)
C11 C12 1.3704(19)
C11 C10 1.3835(19)
C11 H11 0.93
C9 C8 1.375(2)
C9 C10 1.390(2)
C9 H9 0.93
N1 C8 1.3257(18)
N1 C12 1.3354(18)
N1 H1N 1.00(2)
C13 C10 1.4965(18)
C13 H13A 0.96
C13 H13B 0.96
C13 H13C 0.96
C8 H8 0.93
C12 H12 0.93
